data_7237947
loop_
_publ_author_name
'You, Caifa'
'Liu, Denghui'
'Meng, Fanyuan'
'Wang, Yafei'
'Yu, Junting'
'Wang, Song'
'Su, Shijian'
'Zhu, Weiguo'

_publ_section_title
;
 Iridium(iii) phosphors with rigid fused-heterocyclic chelating
 architectures for efficient deep-red/near-infrared emissions in polymer
 light-emitting diodes
;
_journal_issue 35
_journal_name_full 'Journal of Materials Chemistry C'
_journal_page_first 10961
_journal_paper_doi 10.1039/C9TC03645H
_journal_volume 7
_journal_year 2019
_chemical_formula_moiety 'C37 H25 Ir N4 O2, C H Cl3'
_chemical_formula_sum 'C38 H26 Cl3 Ir N4 O2'
_chemical_formula_weight 869.18
_space_group_crystal_system triclinic
_space_group_IT_number 2
_space_group_name_Hall '-P 1'
_space_group_name_H-M_alt 'P -1'
_atom_sites_solution_hydrogens geom
_atom_sites_solution_primary dual
_audit_creation_date 2018-05-21
_audit_creation_method
;
Olex2 1.2-alpha
(compiled 2018.05.18 svn.r3508 for OlexSys, GUI svn.r5497)
;
_audit_update_record
;
2019-05-06 deposited with the CCDC.	2019-08-07 downloaded from the CCDC.
;
_cell_angle_alpha 85.163(2)
_cell_angle_beta 88.640(2)
_cell_angle_gamma 80.607(2)
_cell_formula_units_Z 2
_cell_length_a 9.9655(9)
_cell_length_b 12.2501(11)
_cell_length_c 13.6017(12)
_cell_measurement_reflns_used 4737
_cell_measurement_temperature 173
_cell_measurement_theta_max 24.956
_cell_measurement_theta_min 2.547
_cell_volume 1632.3(3)
_computing_cell_refinement 'SAINT v8.34A (Bruker, 2013)'
_computing_data_reduction 'SAINT v8.34A (Bruker, 2013)'
_computing_molecular_graphics 'Olex2 (Dolomanov et al., 2009)'
_computing_publication_material 'Olex2 (Dolomanov et al., 2009)'
_computing_structure_refinement 'ShelXL (Sheldrick, 2015)'
_computing_structure_solution 'ShelXT (Sheldrick, 2015)'
_diffrn_ambient_temperature 173
_diffrn_measured_fraction_theta_full 0.982
_diffrn_measured_fraction_theta_max 0.968
_diffrn_measurement_device_type 'Bruker APEX-II CCD'
_diffrn_radiation_type MoK\a
_diffrn_radiation_wavelength 0.71073
_diffrn_reflns_av_R_equivalents 0.0404
_diffrn_reflns_av_unetI/netI 0.0641
_diffrn_reflns_Laue_measured_fraction_full 0.982
_diffrn_reflns_Laue_measured_fraction_max 0.968
_diffrn_reflns_limit_h_max 13
_diffrn_reflns_limit_h_min -13
_diffrn_reflns_limit_k_max 16
_diffrn_reflns_limit_k_min -15
_diffrn_reflns_limit_l_max 17
_diffrn_reflns_limit_l_min -17
_diffrn_reflns_number 14843
_diffrn_reflns_point_group_measured_fraction_full 0.982
_diffrn_reflns_point_group_measured_fraction_max 0.968
_diffrn_reflns_theta_full 25.242
_diffrn_reflns_theta_max 27.704
_diffrn_reflns_theta_min 1.503
_exptl_absorpt_coefficient_mu 4.378
_exptl_absorpt_correction_T_max 0.7456
_exptl_absorpt_correction_T_min 0.4177
_exptl_absorpt_correction_type multi-scan
_exptl_absorpt_process_details
'SADABS-2014/5 (Bruker,2014/5) was used for absorption correction. wR2(int) was 0.1150 before and 0.0511 after correction. The Ratio of minimum to maximum transmission is 0.5602. The \l/2 correction factor is 0.00150.'
_exptl_crystal_colour violet
_exptl_crystal_colour_primary violet
_exptl_crystal_density_diffrn 1.768
_exptl_crystal_description block
_exptl_crystal_F_000 852
_exptl_crystal_size_max 0.18
_exptl_crystal_size_mid 0.12
_exptl_crystal_size_min 0.08
_refine_diff_density_max 1.660
_refine_diff_density_min -1.368
_refine_diff_density_rms 0.157
_refine_ls_extinction_method none
_refine_ls_goodness_of_fit_ref 1.030
_refine_ls_hydrogen_treatment constr
_refine_ls_matrix_type full
_refine_ls_number_parameters 435
_refine_ls_number_reflns 7391
_refine_ls_number_restraints 0
_refine_ls_restrained_S_all 1.030
_refine_ls_R_factor_all 0.0478
_refine_ls_R_factor_gt 0.0399
_refine_ls_shift/su_max 0.002
_refine_ls_shift/su_mean 0.000
_refine_ls_structure_factor_coef Fsqd
_refine_ls_weighting_details 'w=1/[\s^2^(Fo^2^)+(0.0617P)^2^] where P=(Fo^2^+2Fc^2^)/3'
_refine_ls_weighting_scheme calc
_refine_ls_wR_factor_gt 0.1040
_refine_ls_wR_factor_ref 0.1088
_reflns_Friedel_coverage 0.000
_reflns_number_gt 6461
_reflns_number_total 7391
_reflns_threshold_expression 'I > 2\s(I)'
_cod_data_source_file c9tc03645h3.cif
_cod_data_source_block mo_20180530-ycf_0m
_cod_database_code 7237947
_shelx_shelxl_version_number 2014/7
_shelx_space_group_comment
;
The symmetry employed for this shelxl refinement is uniquely defined
by the following loop, which should always be used as a source of
symmetry information in preference to the above space-group names.
They are only intended as comments.
;
_shelx_estimated_absorpt_t_max 0.721
_shelx_estimated_absorpt_t_min 0.506
_olex2_refinement_description
;
1. Fixed Uiso
 At 1.2 times of:
  All C(H) groups
 At 1.5 times of:
  All C(H,H,H) groups
2.a Ternary CH refined with riding coordinates:
 C31(H31)
2.b Aromatic/amide H refined with riding coordinates:
 C1(H1), C2(H2), C5(H5), C6(H6), C7(H7), C8(H8), C11(H11), C12(H12), C13(H13),
 C18(H18), C19(H19), C20(H20), C23(H23), C24(H24), C25(H25), C26(H26), C29(H29),
  C30(H30), C35(H35)
2.c Idealised Me refined as rotating group:
 C33(H33A,H33B,H33C), C37(H37A,H37B,H37C)
;
_olex2_submission_special_instructions 'No special instructions were received'

loop_
_space_group_symop_operation_xyz
'x, y, z'
'-x, -y, -z'

loop_
_atom_site_label
_atom_site_type_symbol
_atom_site_fract_x
_atom_site_fract_y
_atom_site_fract_z
_atom_site_U_iso_or_equiv
_atom_site_adp_type
_atom_site_occupancy
_atom_site_site_symmetry_order
_atom_site_calc_flag
_atom_site_refinement_flags_posn
Ir1 Ir 0.36823(2) 0.38864(2) 0.70411(2) 0.02287(8) Uani 1 1 d .
O1 O 0.5215(4) 0.4935(3) 0.6906(3) 0.0331(9) Uani 1 1 d .
O2 O 0.5101(4) 0.2673(3) 0.7875(3) 0.0318(9) Uani 1 1 d .
N1 N 0.2920(5) 0.4567(4) 0.8293(3) 0.0276(10) Uani 1 1 d .
N2 N 0.1594(6) 0.5668(5) 0.9858(4) 0.0456(14) Uani 1 1 d .
N3 N 0.4293(4) 0.3162(4) 0.5778(3) 0.0230(9) Uani 1 1 d .
N4 N 0.4948(5) 0.1932(4) 0.4135(3) 0.0295(10) Uani 1 1 d .
C1 C 0.3270(7) 0.4261(5) 0.9221(4) 0.0432(16) Uani 1 1 d .
H1 H 0.3976 0.3650 0.9360 0.052 Uiso 1 1 calc R
C2 C 0.2633(8) 0.4807(6) 0.9987(5) 0.056(2) Uani 1 1 d .
H2 H 0.2936 0.4571 1.0639 0.067 Uiso 1 1 calc R
C3 C 0.1245(6) 0.5990(5) 0.8923(4) 0.0289(12) Uani 1 1 d .
C4 C 0.0172(6) 0.6922(5) 0.8698(4) 0.0316(12) Uani 1 1 d .
C5 C -0.0470(7) 0.7519(6) 0.9450(5) 0.0454(17) Uani 1 1 d .
H5 H -0.0222 0.7291 1.0114 0.054 Uiso 1 1 calc R
C6 C -0.1459(7) 0.8436(6) 0.9254(6) 0.055(2) Uani 1 1 d .
H6 H -0.1898 0.8822 0.9780 0.066 Uiso 1 1 calc R
C7 C -0.1801(7) 0.8782(6) 0.8311(6) 0.0527(19) Uani 1 1 d .
H7 H -0.2458 0.9430 0.8180 0.063 Uiso 1 1 calc R
C8 C -0.1199(7) 0.8196(6) 0.7513(5) 0.0439(16) Uani 1 1 d .
H8 H -0.1475 0.8436 0.6856 0.053 Uiso 1 1 calc R
C9 C -0.0191(6) 0.7257(5) 0.7702(4) 0.0307(12) Uani 1 1 d .
C10 C 0.0467(5) 0.6645(4) 0.6893(4) 0.0256(11) Uani 1 1 d .
C11 C 0.0105(6) 0.6853(5) 0.5902(4) 0.0313(12) Uani 1 1 d .
H11 H -0.0598 0.7449 0.5706 0.038 Uiso 1 1 calc R
C12 C 0.0769(6) 0.6191(5) 0.5200(4) 0.0307(12) Uani 1 1 d .
H12 H 0.0495 0.6335 0.4531 0.037 Uiso 1 1 calc R
C13 C 0.1823(6) 0.5325(5) 0.5448(4) 0.0274(11) Uani 1 1 d .
H13 H 0.2260 0.4897 0.4946 0.033 Uiso 1 1 calc R
C14 C 0.2247(5) 0.5075(4) 0.6418(4) 0.0226(10) Uani 1 1 d .
C15 C 0.1516(5) 0.5746(4) 0.7131(4) 0.0211(10) Uani 1 1 d .
C16 C 0.1912(5) 0.5451(4) 0.8130(4) 0.0247(11) Uani 1 1 d .
C17 C 0.2383(5) 0.2810(4) 0.7077(4) 0.0240(10) Uani 1 1 d .
C18 C 0.1340(6) 0.2619(6) 0.7739(4) 0.0372(14) Uani 1 1 d .
H18 H 0.1130 0.3083 0.8266 0.045 Uiso 1 1 calc R
C19 C 0.0605(7) 0.1765(6) 0.7644(5) 0.0462(17) Uani 1 1 d .
H19 H -0.0110 0.1671 0.8102 0.055 Uiso 1 1 calc R
C20 C 0.0874(6) 0.1047(5) 0.6907(5) 0.0376(14) Uani 1 1 d .
H20 H 0.0371 0.0456 0.6874 0.045 Uiso 1 1 calc R
C21 C 0.1899(5) 0.1200(5) 0.6210(4) 0.0281(11) Uani 1 1 d .
C22 C 0.2286(5) 0.0492(5) 0.5398(4) 0.0279(12) Uani 1 1 d .
C23 C 0.1660(6) -0.0454(5) 0.5280(5) 0.0343(13) Uani 1 1 d .
H23 H 0.0991 -0.0644 0.5745 0.041 Uiso 1 1 calc R
C24 C 0.2014(7) -0.1102(5) 0.4498(5) 0.0446(16) Uani 1 1 d .
H24 H 0.1552 -0.1705 0.4410 0.054 Uiso 1 1 calc R
C25 C 0.3048(7) -0.0874(5) 0.3835(5) 0.0376(15) Uani 1 1 d .
H25 H 0.3310 -0.1338 0.3315 0.045 Uiso 1 1 calc R
C26 C 0.3680(6) 0.0020(5) 0.3942(4) 0.0308(12) Uani 1 1 d .
H26 H 0.4377 0.0173 0.3487 0.037 Uiso 1 1 calc R
C27 C 0.3321(5) 0.0720(4) 0.4708(4) 0.0249(11) Uani 1 1 d .
C28 C 0.3989(5) 0.1667(4) 0.4804(4) 0.0243(11) Uani 1 1 d .
C29 C 0.5545(6) 0.2788(5) 0.4300(4) 0.0295(12) Uani 1 1 d .
H29 H 0.6208 0.2995 0.3838 0.035 Uiso 1 1 calc R
C30 C 0.5245(6) 0.3406(4) 0.5127(4) 0.0272(11) Uani 1 1 d .
H30 H 0.5721 0.4000 0.5222 0.033 Uiso 1 1 calc R
C32 C 0.3651(5) 0.2298(4) 0.5607(4) 0.0219(10) Uani 1 1 d .
C33 C 0.6986(7) 0.1898(6) 0.8837(5) 0.0437(16) Uani 1 1 d .
H33A H 0.6327 0.1604 0.9290 0.066 Uiso 1 1 calc GR
H33B H 0.7666 0.2173 0.9216 0.066 Uiso 1 1 calc GR
H33C H 0.7438 0.1306 0.8444 0.066 Uiso 1 1 calc GR
C34 C 0.6260(6) 0.2830(5) 0.8164(4) 0.0323(13) Uani 1 1 d .
C35 C 0.6885(6) 0.3740(5) 0.7908(5) 0.0372(14) Uani 1 1 d .
H35 H 0.7769 0.3710 0.8167 0.045 Uiso 1 1 calc R
C36 C 0.6382(6) 0.4699(5) 0.7318(4) 0.0305(12) Uani 1 1 d .
C37 C 0.7261(7) 0.5591(6) 0.7133(5) 0.0446(16) Uani 1 1 d .
H37A H 0.7595 0.5602 0.6449 0.067 Uiso 1 1 calc GR
H37B H 0.8035 0.5437 0.7583 0.067 Uiso 1 1 calc GR
H37C H 0.6723 0.6315 0.7247 0.067 Uiso 1 1 calc GR
C38 C 0.2609(5) 0.2075(4) 0.6306(4) 0.0249(11) Uani 1 1 d .
Cl1 Cl 0.5758(3) 0.0013(3) 0.1521(2) 0.0968(10) Uani 1 1 d .
Cl2 Cl 0.7619(3) 0.1483(3) 0.1822(3) 0.1210(12) Uani 1 1 d .
Cl3 Cl 0.4975(4) 0.2411(4) 0.1213(3) 0.1587(19) Uani 1 1 d .
C31 C 0.5938(9) 0.1335(8) 0.1874(6) 0.069(2) Uani 1 1 d .
H31 H 0.5636 0.1367 0.2579 0.083 Uiso 1 1 calc R

loop_
_atom_site_aniso_label
_atom_site_aniso_U_11
_atom_site_aniso_U_22
_atom_site_aniso_U_33
_atom_site_aniso_U_23
_atom_site_aniso_U_13
_atom_site_aniso_U_12
Ir1 0.02643(12) 0.02237(12) 0.02007(12) -0.00506(8) -0.00060(7) -0.00292(8)
O1 0.042(2) 0.029(2) 0.030(2) -0.0013(16) -0.0051(17) -0.0117(18)
O2 0.031(2) 0.028(2) 0.037(2) -0.0016(17) -0.0067(17) -0.0027(16)
N1 0.037(3) 0.026(2) 0.019(2) -0.0054(18) -0.0015(18) -0.002(2)
N2 0.058(4) 0.048(3) 0.025(3) -0.006(2) -0.004(2) 0.011(3)
N3 0.021(2) 0.024(2) 0.024(2) -0.0026(17) 0.0008(17) -0.0042(17)
N4 0.035(3) 0.028(3) 0.025(2) -0.0062(19) 0.0022(19) -0.001(2)
C1 0.056(4) 0.041(4) 0.026(3) -0.001(3) -0.011(3) 0.013(3)
C2 0.076(5) 0.055(5) 0.026(3) -0.004(3) -0.013(3) 0.021(4)
C3 0.034(3) 0.030(3) 0.023(3) -0.005(2) 0.000(2) -0.003(2)
C4 0.028(3) 0.034(3) 0.034(3) -0.011(2) 0.005(2) -0.005(2)
C5 0.054(4) 0.043(4) 0.040(4) -0.019(3) 0.011(3) 0.000(3)
C6 0.044(4) 0.057(5) 0.061(5) -0.022(4) 0.006(4) 0.010(3)
C7 0.048(4) 0.042(4) 0.060(5) -0.010(3) -0.004(3) 0.020(3)
C8 0.040(4) 0.048(4) 0.040(4) -0.009(3) -0.005(3) 0.008(3)
C9 0.028(3) 0.025(3) 0.038(3) -0.005(2) 0.000(2) -0.001(2)
C10 0.024(3) 0.025(3) 0.028(3) -0.003(2) -0.001(2) -0.006(2)
C11 0.026(3) 0.031(3) 0.036(3) 0.003(2) 0.001(2) -0.005(2)
C12 0.043(3) 0.032(3) 0.020(3) 0.003(2) -0.005(2) -0.015(3)
C13 0.035(3) 0.029(3) 0.022(3) -0.004(2) -0.002(2) -0.014(2)
C14 0.027(3) 0.023(3) 0.019(2) 0.0006(19) 0.001(2) -0.009(2)
C15 0.023(2) 0.023(3) 0.018(2) -0.0017(19) -0.0031(19) -0.005(2)
C16 0.030(3) 0.026(3) 0.018(2) -0.002(2) 0.000(2) -0.002(2)
C17 0.026(3) 0.028(3) 0.018(2) -0.001(2) 0.0001(19) -0.003(2)
C18 0.033(3) 0.054(4) 0.028(3) -0.014(3) 0.010(2) -0.013(3)
C19 0.043(4) 0.057(4) 0.043(4) -0.011(3) 0.023(3) -0.021(3)
C20 0.026(3) 0.041(4) 0.048(4) -0.007(3) 0.000(3) -0.012(3)
C21 0.025(3) 0.029(3) 0.031(3) -0.002(2) -0.001(2) -0.006(2)
C22 0.022(3) 0.025(3) 0.037(3) -0.001(2) -0.011(2) -0.002(2)
C23 0.034(3) 0.024(3) 0.046(4) -0.002(2) -0.005(3) -0.006(2)
C24 0.051(4) 0.031(3) 0.055(4) -0.011(3) -0.019(3) -0.009(3)
C25 0.050(4) 0.024(3) 0.040(3) -0.014(2) -0.017(3) 0.000(3)
C26 0.042(3) 0.025(3) 0.024(3) -0.005(2) -0.004(2) 0.002(2)
C27 0.028(3) 0.020(3) 0.026(3) -0.006(2) -0.010(2) 0.003(2)
C28 0.028(3) 0.022(3) 0.022(2) -0.003(2) -0.001(2) 0.002(2)
C29 0.038(3) 0.026(3) 0.025(3) 0.001(2) 0.009(2) -0.008(2)
C30 0.030(3) 0.023(3) 0.029(3) -0.001(2) 0.003(2) -0.004(2)
C32 0.025(2) 0.017(2) 0.022(2) 0.0007(19) -0.0015(19) -0.0014(19)
C33 0.036(3) 0.047(4) 0.044(4) -0.004(3) -0.010(3) 0.005(3)
C34 0.032(3) 0.040(3) 0.026(3) -0.016(2) 0.006(2) -0.003(2)
C35 0.027(3) 0.044(4) 0.042(3) -0.012(3) -0.004(2) -0.004(3)
C36 0.031(3) 0.038(3) 0.026(3) -0.013(2) 0.004(2) -0.013(2)
C37 0.044(4) 0.056(4) 0.039(4) -0.008(3) -0.004(3) -0.022(3)
C38 0.024(3) 0.022(3) 0.028(3) -0.002(2) -0.002(2) -0.003(2)
Cl1 0.0788(16) 0.119(2) 0.111(2) -0.0661(18) 0.0257(15) -0.0448(16)
Cl2 0.0878(19) 0.106(2) 0.174(3) 0.048(2) -0.051(2) -0.0545(18)
Cl3 0.138(3) 0.176(4) 0.119(3) 0.022(3) 0.028(2) 0.082(3)
C31 0.073(6) 0.101(7) 0.040(4) -0.007(4) 0.005(4) -0.037(5)

loop_
_atom_type_symbol
_atom_type_description
_atom_type_scat_dispersion_real
_atom_type_scat_dispersion_imag
_atom_type_scat_source
C C 0.0033 0.0016 'International Tables Vol C Tables 4.2.6.8 and 6.1.1.4'
H H 0.0000 0.0000 'International Tables Vol C Tables 4.2.6.8 and 6.1.1.4'
Cl Cl 0.1484 0.1585 'International Tables Vol C Tables 4.2.6.8 and 6.1.1.4'
Ir Ir -1.4442 7.9887 'International Tables Vol C Tables 4.2.6.8 and 6.1.1.4'
N N 0.0061 0.0033 'International Tables Vol C Tables 4.2.6.8 and 6.1.1.4'
O O 0.0106 0.0060 'International Tables Vol C Tables 4.2.6.8 and 6.1.1.4'

loop_
_geom_angle_atom_site_label_1
_geom_angle_atom_site_label_2
_geom_angle_atom_site_label_3
_geom_angle
O2 Ir1 O1 88.18(15)
N1 Ir1 O1 91.52(17)
N1 Ir1 O2 91.34(17)
N3 Ir1 O1 92.97(16)
N3 Ir1 O2 90.42(16)
N3 Ir1 N1 175.22(17)
C14 Ir1 O1 93.10(18)
C14 Ir1 O2 173.00(16)
C14 Ir1 N1 81.75(19)
C14 Ir1 N3 96.39(18)
C17 Ir1 O1 174.03(17)
C17 Ir1 O2 89.59(18)
C17 Ir1 N1 94.06(19)
C17 Ir1 N3 81.51(19)
C17 Ir1 C14 89.8(2)
C36 O1 Ir1 124.4(4)
C34 O2 Ir1 124.9(4)
C1 N1 Ir1 128.9(4)
C1 N1 C16 117.3(5)
C16 N1 Ir1 113.9(3)
C3 N2 C2 115.7(5)
C30 N3 Ir1 128.7(4)
C30 N3 C32 117.2(4)
C32 N3 Ir1 114.1(3)
C29 N4 C28 117.0(4)
N1 C1 H1 119.3
N1 C1 C2 121.4(6)
C2 C1 H1 119.3
N2 C2 C1 123.2(6)
N2 C2 H2 118.4
C1 C2 H2 118.4
N2 C3 C4 120.4(5)
N2 C3 C16 121.5(5)
C16 C3 C4 118.1(5)
C5 C4 C3 120.4(6)
C5 C4 C9 119.6(6)
C9 C4 C3 120.0(5)
C4 C5 H5 119.2
C6 C5 C4 121.6(7)
C6 C5 H5 119.2
C5 C6 H6 120.1
C7 C6 C5 119.7(6)
C7 C6 H6 120.1
C6 C7 H7 119.4
C6 C7 C8 121.3(6)
C8 C7 H7 119.4
C7 C8 H8 120.2
C9 C8 C7 119.6(6)
C9 C8 H8 120.2
C4 C9 C10 120.9(5)
C8 C9 C4 118.1(5)
C8 C9 C10 121.0(5)
C11 C10 C9 125.1(5)
C11 C10 C15 116.8(5)
C15 C10 C9 118.0(5)
C10 C11 H11 119.9
C12 C11 C10 120.2(5)
C12 C11 H11 119.9
C11 C12 H12 119.0
C11 C12 C13 122.0(5)
C13 C12 H12 119.0
C12 C13 H13 119.5
C14 C13 C12 121.1(5)
C14 C13 H13 119.5
C13 C14 Ir1 131.9(4)
C13 C14 C15 115.8(5)
C15 C14 Ir1 112.3(3)
C10 C15 C14 124.0(5)
C10 C15 C16 120.4(4)
C16 C15 C14 115.5(5)
N1 C16 C3 120.8(5)
N1 C16 C15 116.6(4)
C3 C16 C15 122.5(5)
C18 C17 Ir1 131.5(4)
C18 C17 C38 115.0(5)
C38 C17 Ir1 113.5(4)
C17 C18 H18 119.4
C19 C18 C17 121.3(5)
C19 C18 H18 119.4
C18 C19 H19 118.8
C20 C19 C18 122.4(6)
C20 C19 H19 118.8
C19 C20 H20 120.4
C19 C20 C21 119.2(6)
C21 C20 H20 120.4
C20 C21 C22 124.4(5)
C38 C21 C20 117.6(5)
C38 C21 C22 118.0(5)
C23 C22 C21 121.5(5)
C27 C22 C21 120.9(5)
C27 C22 C23 117.7(5)
C22 C23 H23 119.6
C24 C23 C22 120.8(6)
C24 C23 H23 119.6
C23 C24 H24 119.7
C23 C24 C25 120.6(6)
C25 C24 H24 119.7
C24 C25 H25 120.2
C26 C25 C24 119.6(5)
C26 C25 H25 120.2
C25 C26 H26 119.2
C25 C26 C27 121.6(6)
C27 C26 H26 119.2
C22 C27 C28 119.5(4)
C26 C27 C22 119.6(5)
C26 C27 C28 120.9(5)
N4 C28 C27 121.0(4)
N4 C28 C32 120.3(5)
C32 C28 C27 118.7(5)
N4 C29 H29 118.4
N4 C29 C30 123.1(5)
C30 C29 H29 118.4
N3 C30 C29 120.3(5)
N3 C30 H30 119.9
C29 C30 H30 119.9
N3 C32 C28 122.1(5)
N3 C32 C38 115.8(4)
C28 C32 C38 122.1(5)
H33A C33 H33B 109.5
H33A C33 H33C 109.5
H33B C33 H33C 109.5
C34 C33 H33A 109.5
C34 C33 H33B 109.5
C34 C33 H33C 109.5
O2 C34 C33 114.4(5)
O2 C34 C35 126.8(6)
C35 C34 C33 118.8(6)
C34 C35 H35 115.9
C34 C35 C36 128.1(6)
C36 C35 H35 115.9
O1 C36 C35 127.2(5)
O1 C36 C37 114.1(5)
C35 C36 C37 118.7(5)
C36 C37 H37A 109.5
C36 C37 H37B 109.5
C36 C37 H37C 109.5
H37A C37 H37B 109.5
H37A C37 H37C 109.5
H37B C37 H37C 109.5
C17 C38 C32 114.8(5)
C21 C38 C17 124.5(5)
C21 C38 C32 120.7(5)
Cl1 C31 H31 107.3
Cl2 C31 Cl1 109.8(5)
Cl2 C31 H31 107.3
Cl3 C31 Cl1 114.2(5)
Cl3 C31 Cl2 110.7(5)
Cl3 C31 H31 107.3

loop_
_geom_bond_atom_site_label_1
_geom_bond_atom_site_label_2
_geom_bond_distance
Ir1 O1 2.146(4)
Ir1 O2 2.145(4)
Ir1 N1 2.036(4)
Ir1 N3 2.034(4)
Ir1 C14 2.014(5)
Ir1 C17 1.990(5)
O1 C36 1.282(7)
O2 C34 1.278(7)
N1 C1 1.324(7)
N1 C16 1.358(7)
N2 C2 1.355(9)
N2 C3 1.337(7)
N3 C30 1.335(7)
N3 C32 1.361(6)
N4 C28 1.363(7)
N4 C29 1.324(7)
C1 H1 0.9500
C1 C2 1.372(9)
C2 H2 0.9500
C3 C4 1.449(8)
C3 C16 1.408(7)
C4 C5 1.391(8)
C4 C9 1.420(8)
C5 H5 0.9500
C5 C6 1.380(10)
C6 H6 0.9500
C6 C7 1.349(11)
C7 H7 0.9500
C7 C8 1.419(9)
C8 H8 0.9500
C8 C9 1.408(8)
C9 C10 1.465(7)
C10 C11 1.396(8)
C10 C15 1.411(7)
C11 H11 0.9500
C11 C12 1.390(8)
C12 H12 0.9500
C12 C13 1.392(8)
C13 H13 0.9500
C13 C14 1.388(7)
C14 C15 1.433(7)
C15 C16 1.425(7)
C17 C18 1.395(7)
C17 C38 1.428(7)
C18 H18 0.9500
C18 C19 1.388(9)
C19 H19 0.9500
C19 C20 1.382(9)
C20 H20 0.9500
C20 C21 1.402(8)
C21 C22 1.467(8)
C21 C38 1.393(7)
C22 C23 1.425(8)
C22 C27 1.423(8)
C23 H23 0.9500
C23 C24 1.386(9)
C24 H24 0.9500
C24 C25 1.399(10)
C25 H25 0.9500
C25 C26 1.369(8)
C26 H26 0.9500
C26 C27 1.407(7)
C27 C28 1.446(7)
C28 C32 1.394(7)
C29 H29 0.9500
C29 C30 1.408(7)
C30 H30 0.9500
C32 C38 1.435(7)
C33 H33A 0.9800
C33 H33B 0.9800
C33 H33C 0.9800
C33 C34 1.500(9)
C34 C35 1.379(9)
C35 H35 0.9500
C35 C36 1.394(9)
C36 C37 1.510(8)
C37 H37A 0.9800
C37 H37B 0.9800
C37 H37C 0.9800
Cl1 C31 1.765(9)
Cl2 C31 1.713(9)
Cl3 C31 1.700(10)
C31 H31 1.0000
